data_9016260
loop_
_publ_author_name
'Aronsson, B.'

_publ_section_title
;
 A note on the compositions and crystal structures of MnB2, Mn3Si, Mn5Si3 and FeSi2
;
_journal_name_full 'Acta Chemica Scandinavica'
_journal_page_first 1414
_journal_page_last 1418
_journal_paper_doi 10.3891/acta.chem.scand.14-1414
_journal_volume 14
_journal_year 1960
_chemical_compound_source Synthetic
_chemical_formula_sum 'Mn5 Si3'
_chemical_name_mineral Mavlyanovite
_space_group_IT_number 193
_symmetry_space_group_name_Hall '-P 6c 2'
_symmetry_space_group_name_H-M 'P 63/m c m'
_cell_angle_alpha 90
_cell_angle_beta 90
_cell_angle_gamma 120
_cell_length_a 6.91
_cell_length_b 6.91
_cell_length_c 4.814
_cell_formula_units_Z 2
_cell_volume 199.064
_database_code_amcsd 0018916
_exptl_crystal_density_diffrn 5.988
_cod_database_code 9016260

loop_
_space_group_symop_operation_xyz
x,y,z
-x,-x+y,z
x,x-y,-z
-x+y,-x,1/2-z
x-y,x,1/2+z
-y,-x,1/2+z
y,x,1/2-z
y,-x+y,-z
-y,x-y,z
x-y,-y,z
-x+y,y,-z
x,y,1/2-z
-x,-y,1/2+z
x,x-y,1/2+z
-x,-x+y,1/2-z
x-y,x,-z
-x+y,-x,z
y,x,z
-y,-x,-z
-y,x-y,1/2-z
y,-x+y,1/2+z
-x+y,y,1/2+z
x-y,-y,1/2-z
-x,-y,-z

loop_
_atom_site_label
_atom_site_fract_x
_atom_site_fract_y
_atom_site_fract_z
_atom_site_U_iso_or_equiv
Mn1 0.33333 0.66667 0.00000 0.00431
Mn2 0.23580 0.00000 0.25000 0.00431
Si 0.59920 0.00000 0.25000 0.00431

loop_
_cod_related_entry_id
_cod_related_entry_database
_cod_related_entry_code
1 AMCSD 0018916
